data_2006969
loop_
_publ_author_name
' William H. Ojala'
' William B. Gleason'

_publ_section_title
;
 Cyclopentanone Tosylhydrazone and Cyclohexanone Tosylhydrazone
;
_journal_issue 1
_journal_name_full 'Acta Crystallographica Section C'
_journal_page_first 63
_journal_page_last 66
_journal_paper_doi 10.1107/S0108270197011682
_journal_volume 54
_journal_year 1998
_chemical_formula_moiety 'C13 H18 N2 O2 S '
_chemical_formula_sum 'C13 H18 N2 O2 S'
_chemical_formula_weight 266.36
_space_group_IT_number 2
_symmetry_cell_setting triclinic
_symmetry_space_group_name_Hall '-P 1'
_symmetry_space_group_name_H-M 'P -1'
_cell_angle_alpha 99.258(6)
_cell_angle_beta 93.769(7)
_cell_angle_gamma 75.799(5)
_cell_formula_units_Z 2
_cell_length_a 10.1893(8)
_cell_length_b 11.0454(8)
_cell_length_c 6.1106(5)
_cell_measurement_reflns_used 25
_cell_measurement_temperature 173
_cell_measurement_theta_max 50.0
_cell_measurement_theta_min 48.8
_cell_volume 657.77(9)
_computing_cell_refinement 'MSC/AFC Diffractometer Control Software'
_computing_data_collection
;MSC/AFC Diffractometer Control Software (Molecular Structure Corporation,
 1988)
;
_computing_data_reduction 'TEXSAN (Molecular Structure Corporation, 1985)'
_computing_molecular_graphics 'ORTEPII (Johnson, 1976)'
_computing_publication_material TEXSAN
_computing_structure_refinement TEXSAN
_computing_structure_solution 'SHELXS86 (Sheldrick, 1985)'
_diffrn_ambient_temperature 173
_diffrn_measurement_device AFC6S
_diffrn_measurement_method '\w/2\q scans'
_diffrn_radiation_monochromator graphite
_diffrn_radiation_source 'X-ray tube'
_diffrn_radiation_type CuK\a
_diffrn_radiation_wavelength 1.5418
_diffrn_reflns_av_R_equivalents 0.032
_diffrn_reflns_limit_h_max 12
_diffrn_reflns_limit_h_min -12
_diffrn_reflns_limit_k_max 13
_diffrn_reflns_limit_k_min -13
_diffrn_reflns_limit_l_max 7
_diffrn_reflns_limit_l_min -7
_diffrn_reflns_number 4853
_diffrn_reflns_theta_max 70.12
_diffrn_standards_decay_% -2.60
_diffrn_standards_interval_count 150
_diffrn_standards_number 3
_exptl_absorpt_coefficient_mu 2.113
_exptl_absorpt_correction_T_max 0.844
_exptl_absorpt_correction_T_min 0.608
_exptl_absorpt_correction_type '\y scans (North, Phillips & Mathews,  1968)'
_exptl_crystal_colour colorless
_exptl_crystal_density_diffrn 1.345
_exptl_crystal_density_meas ?
_exptl_crystal_description plate
_exptl_crystal_F_000 284.00
_exptl_crystal_size_max 0.480
_exptl_crystal_size_mid 0.320
_exptl_crystal_size_min 0.080
_refine_diff_density_max 0.21
_refine_diff_density_min -0.27
_refine_ls_extinction_coef 0.4335E-05
_refine_ls_extinction_method Zachariasen_(1963)_type_2_Gaussian_isotropic
_refine_ls_goodness_of_fit_obs 2.194
_refine_ls_hydrogen_treatment refxyz
_refine_ls_matrix_type full
_refine_ls_number_parameters 218
_refine_ls_number_reflns 2020
_refine_ls_number_restraints 0
_refine_ls_R_factor_obs .0342
_refine_ls_shift/esd_max 0.0024
_refine_ls_structure_factor_coef F
_refine_ls_weighting_details 'w = 4Fo^2^/\s^2^(Fo^2^)'
_refine_ls_weighting_scheme calc
_refine_ls_wR_factor_obs .0385
_reflns_number_observed 2020
_reflns_number_total 2428
_reflns_observed_criterion 'I > 3\s(I)'
_cod_data_source_file sx1033.cif
_cod_data_source_block 2
_cod_depositor_comments
;
The following automatic conversions were performed:

'_atom_site_thermal_displace_type' tag value 'Uij' was replaced with
'Uani' value 36 times.

Automatic conversion script
Id: cif_fix_values 1646 2011-03-28 12:23:43Z adriana 

The following automatic conversions were performed:

'_exptl_crystal_density_meas' value 'not determined' was changed to
'?' - the value is perceived as not measured.

Automatic conversion script
Id: cif_fix_values 3008 2015-01-20 13:52:24Z robertas 

The following automatic conversions were performed:

'_refine_ls_weighting_scheme' value 'w = 4Fo^2^/\s^2^(Fo^2^)' was
changed to 'calc'. New tag '_refine_ls_weighting_details' was
created. The value of the new tag was set to 'w =
4Fo^2^/\s^2^(Fo^2^)'.

Automatic conversion script
Id: cif_fix_values 3143 2015-03-26 13:38:13Z robertas 
;
_cod_original_cell_volume 657.8(2)
_cod_original_sg_symbol_H-M 'P -1       '
_cod_original_formula_sum 'C13 H18 N2 O2 S '
_cod_database_code 2006969

loop_
_symmetry_equiv_pos_as_xyz
'  +x,  +y,  +z'
'  -x,  -y,  -z'

loop_
_atom_site_aniso_label
_atom_site_aniso_U_11
_atom_site_aniso_U_22
_atom_site_aniso_U_33
_atom_site_aniso_U_12
_atom_site_aniso_U_13
_atom_site_aniso_U_23
S1 .0293(3) .0221(2) .0284(3) .0015(2) -.0041(2) .0002(2)
O1 .0395(8) .0317(7) .0326(7) -.0008(6) -.0071(6) .0082(6)
O2 .0377(8) .0248(6) .0381(8) -.0012(6) -.0067(6) -.0038(5)
N1 .0337(9) .0306(8) .0301(9) -.0006(7) -.0026(7) -.0047(7)
N2 .0285(9) .0307(8) .0301(9) .0009(7) -.0039(7) -.0054(7)
C1 .0340(10) .0284(9) .0320(10) -.0027(8) -.0011(9) .0004(8)
C2 .0500(10) .0450(10) .0410(10) .0060(10) -.0090(10) -.0150(10)
C3 .058(2) .0360(10) .058(2) -.0070(10) .0040(10) -.0190(10)
C4 .058(2) .0330(10) .059(2) .0120(10) .0010(10) -.0070(10)
C5 .058(2) .0370(10) .0520(10) .0120(10) -.0120(10) -.0010(10)
C6 .0340(10) .0297(10) .0450(10) .0012(9) -.0045(10) -.0068(9)
C7 .0270(10) .0233(8) .0259(9) .0031(7) -.0026(8) -.0020(7)
C8 .0260(10) .0370(10) .0291(10) -.0004(8) -.0046(8) .0017(8)
C9 .0340(10) .0360(10) .0280(10) .0007(9) .0006(9) .0039(8)
C10 .0290(10) .0271(9) .0340(10) .0025(8) .0044(8) -.0026(7)
C11 .0250(10) .0324(10) .0390(10) -.0012(8) -.0062(9) -.0027(8)
C12 .0330(10) .0283(9) .0303(10) .0024(8) -.0053(9) .0008(8)
C13 .0380(10) .0430(10) .0520(10) -.0060(10) .0060(10) .0050(10)

loop_
_atom_site_label
_atom_site_fract_x
_atom_site_fract_y
_atom_site_fract_z
_atom_site_U_iso_or_equiv
_atom_site_thermal_displace_type
_atom_site_calc_flag
_atom_site_calc_attached_atom
S1 .17604(5) .50454(4) .26160(7) .02860(10) Uani ? ?
O1 .24330(10) .46510(10) .4604(2) .0360(4) Uani ? ?
O2 .14180(10) .41170(10) .0879(2) .0359(4) Uani ? ?
N1 .0322(2) .6979(2) .4995(3) .0339(4) Uani ? ?
N2 .0312(2) .6025(2) .3215(3) .0325(4) Uani ? ?
C1 -.0778(2) .7845(2) .5358(3) .0328(5) Uani ? ?
C2 -.0793(3) .8754(2) .7472(4) .0513(7) Uani ? ?
C3 -.1471(3) 1.0112(2) .7184(5) .0544(7) Uani ? ?
C4 -.2844(3) 1.0199(2) .6029(4) .0556(7) Uani ? ?
C5 -.2718(3) .9354(2) .3801(4) .0546(7) Uani ? ?
C6 -.2074(2) .7979(2) .4034(4) .0396(6) Uani ? ?
C7 .2762(2) .5874(2) .1498(3) .0276(5) Uani ? ?
C8 .2332(2) .6351(2) -.0473(3) .0328(5) Uani ? ?
C9 .3129(2) .6983(2) -.1361(3) .0345(5) Uani ? ?
C10 .4349(2) .7140(2) -.0357(3) .0325(5) Uani ? ?
C11 .4775(2) .6631(2) .1586(4) .0344(5) Uani ? ?
C12 .3981(2) .6013(2) .2531(3) .0330(5) Uani ? ?
C13 .5195(3) .7843(2) -.1338(4) .0450(7) Uani ? ?
H2N -.025(2) .599(2) .221(4) .0380 Uani ? ?
H2A .013(3) .874(2) .810(4) .0614 Uani ? ?
H2B -.134(3) .853(2) .861(4) .0614 Uani ? ?
H3A -.088(3) 1.043(2) .623(4) .0654 Uani ? ?
H3B -.160(3) 1.057(2) .858(4) .0654 Uani ? ?
H4A -.326(3) 1.105(2) .577(4) .0668 Uani ? ?
H4B -.349(3) .998(2) .702(4) .0668 Uani ? ?
H5A -.206(3) .959(2) .286(4) .0654 Uani ? ?
H5B -.358(3) .936(2) .309(4) .0654 Uani ? ?
H6A -.194(2) .757(2) .270(4) .0471 Uani ? ?
H6B -.272(2) .766(2) .483(4) .0471 Uani ? ?
H8 .156(2) .621(2) -.117(3) .0387 Uani ? ?
H9 .283(2) .731(2) -.271(3) .0411 Uani ? ?
H11 .559(2) .671(2) .220(3) .0408 Uani ? ?
H12 .426(2) .568(2) .386(3) .0391 Uani ? ?
H13A .616(3) .767(2) -.089(4) .0539 Uani ? ?
H13B .515(2) .770(2) -.290(4) .0539 Uani ? ?
H13C .487(2) .870(2) -.095(4) .0539 Uani ? ?

loop_
_atom_type_symbol
_atom_type_scat_dispersion_real
_atom_type_scat_dispersion_imag
_atom_type_scat_source
C 0.018 0.009 'International Tables'
H 0.000 0.000 'International Tables'
O 0.049 0.032 'International Tables'
S 0.333 0.557 'International Tables'
N 0.031 0.018 'International Tables'

loop_
_geom_angle_atom_site_label_1
_geom_angle_atom_site_label_2
_geom_angle_atom_site_label_3
_geom_angle
_geom_angle_publ_flag
O1 S1 O2 119.49(8) yes
O1 S1 N2 109.66(8) yes
O1 S1 C7 107.60(9) yes
O2 S1 N2 103.63(8) yes
O2 S1 C7 108.54(8) yes
N2 S1 C7 107.35(8) yes
N2 N1 C1 117.5(2) yes
S1 N2 N1 116.20(10) yes
S1 N2 H2N 112.0(10) no
N1 N2 H2N 128.0(10) no
N1 C1 C2 115.9(2) yes
N1 C1 C6 127.6(2) yes
C2 C1 C6 116.3(2) yes
C1 C2 C3 112.9(2) yes
C1 C2 H2A 112.0(10) no
C1 C2 H2B 109.0(10) no
C3 C2 H2A 107.0(10) no
C3 C2 H2B 105.0(10) no
H2A C2 H2B 108.0(10) no
C2 C3 C4 111.1(2) yes
C2 C3 H3A 108.0(10) no
C2 C3 H3B 107.0(10) no
C4 C3 H3A 107.0(10) no
C4 C3 H3B 108.0(10) no
H3A C3 H3B 113(2) no
C3 C4 C5 110.7(2) yes
C3 C4 H4A 111.0(10) no
C3 C4 H4B 109.0(10) no
C5 C4 H4A 107.0(10) no
C5 C4 H4B 111.0(10) no
H4A C4 H4B 105(2) no
C4 C5 C6 111.8(2) yes
C4 C5 H5A 109.0(10) no
C4 C5 H5B 111.0(10) no
C6 C5 H5A 103.0(10) no
C6 C5 H5B 105.0(10) no
H5A C5 H5B 113(2) no
C1 C6 C5 111.8(2) yes
C1 C6 H6A 110.0(10) no
C1 C6 H6B 107.0(10) no
C5 C6 H6A 106.0(10) no
C5 C6 H6B 107.0(10) no
H6A C6 H6B 111.0(10) no
S1 C7 C8 118.9(2) yes
S1 C7 C12 120.30(10) yes
C8 C7 C12 120.7(2) yes
C7 C8 C9 118.8(2) yes
C7 C8 H8 119.0(10) no
C9 C8 H8 121.0(10) no
C8 C9 C10 121.7(2) yes
C8 C9 H9 118.0(10) no
C10 C9 H9 119.0(10) no
C9 C10 C11 118.6(2) yes
C9 C10 C13 120.9(2) yes
C11 C10 C13 120.6(2) yes
C10 C11 C12 120.8(2) yes
C10 C11 H11 117.0(10) no
C12 C11 H11 121.0(10) no
C7 C12 C11 119.4(2) yes
C7 C12 H12 119.0(10) no
C11 C12 H12 120.0(10) no
C10 C13 H13A 116.0(10) no
C10 C13 H13B 111.0(10) no
C10 C13 H13C 110.0(10) no
H13A C13 H13B 106.0(10) no
H13A C13 H13C 105(2) no
H13B C13 H13C 105.0(10) no

loop_
_geom_bond_atom_site_label_1
_geom_bond_atom_site_label_2
_geom_bond_site_symmetry_1
_geom_bond_site_symmetry_2
_geom_bond_distance
_geom_bond_publ_flag
S1 O1 ? ? 1.4310(10) yes
S1 O2 ? ? 1.4410(10) yes
S1 N2 ? ? 1.626(2) yes
S1 C7 ? ? 1.760(2) yes
N1 N2 ? ? 1.390(2) yes
N1 C1 ? ? 1.288(2) yes
N2 H2N ? ? .81(2) no
C1 C2 ? ? 1.501(3) yes
C1 C6 ? ? 1.491(3) yes
C2 C3 ? ? 1.522(3) yes
C2 H2A ? ? .99(3) no
C2 H2B ? ? 1.01(2) no
C3 C4 ? ? 1.513(4) yes
C3 H3A ? ? 1.02(2) no
C3 H3B ? ? .92(3) no
C4 C5 ? ? 1.515(3) yes
C4 H4A ? ? .97(2) no
C4 H4B ? ? 1.02(2) no
C5 C6 ? ? 1.524(3) yes
C5 H5A ? ? 1.01(2) no
C5 H5B ? ? .95(3) no
C6 H6A ? ? .87(2) no
C6 H6B ? ? 1.00(2) no
C7 C8 ? ? 1.394(3) yes
C7 C12 ? ? 1.387(3) yes
C8 C9 ? ? 1.378(3) yes
C8 H8 ? ? .90(2) no
C9 C10 ? ? 1.388(3) yes
C9 H9 ? ? .95(2) no
C10 C11 ? ? 1.394(3) yes
C10 C13 ? ? 1.499(3) yes
C11 C12 ? ? 1.384(3) yes
C11 H11 ? ? .91(2) no
C12 H12 ? ? .94(2) no
C13 H13A ? ? .98(2) no
C13 H13B ? ? .94(2) no
C13 H13C ? ? .92(2) no

loop_
_geom_hbond_atom_site_label_D
_geom_hbond_atom_site_label_H
_geom_hbond_atom_site_label_A
_geom_hbond_site_symmetry_A
_geom_hbond_distance_DH
_geom_hbond_distance_HA
_geom_hbond_distance_DA
_geom_hbond_angle_DHA
_geom_hbond_publ_flag
N2 H2N O2 2_565 0.81(2) 2.17(2) 2.969(2) 169(2) yes

loop_
_geom_torsion_atom_site_label_1
_geom_torsion_atom_site_label_2
_geom_torsion_atom_site_label_3
_geom_torsion_atom_site_label_4
_geom_torsion
_geom_torsion_publ_flag
S1 N2 N1 C1 172.80(10) yes
O1 S1 N2 N1 46.3(2) yes
O1 S1 C7 C8 179.40(10) yes
O1 S1 C7 C12 1.4(2) yes
O2 S1 N2 N1 174.90(10) yes
O2 S1 C7 C8 48.7(2) yes
O2 S1 C7 C12 -129.20(10) yes
N1 N2 S1 C7 -70.3(2) yes
N1 C1 C2 C3 139.3(2) yes
N1 C1 C6 C5 -140.0(2) yes
N2 S1 C7 C8 -62.7(2) yes
N2 S1 C7 C12 119.40(10) yes
N2 N1 C1 C2 171.7(2) yes
N2 N1 C1 C6 -2.3(3) yes
C1 C2 C3 C4 50.4(3) yes
C1 C6 C5 C4 -51.6(3) yes
C2 C1 C6 C5 46.0(3) yes
C2 C3 C4 C5 -57.0(3) yes
C3 C2 C1 C6 -46.0(3) yes
C3 C4 C5 C6 58.1(3) yes
